data_1550641
loop_
_publ_author_name
'Valverde-Mu\~noz, Francisco Javier'
'Seredyuk, Maksym'
'Meneses-S\'anchez, Manuel'
'Mu\~noz, M. Carmen'
'Bartual-Murgui, Carlos'
'Real Cabezos, Jos\'e Antonio A'

_publ_section_title
;
 Discrimination between two memory channels by molecular alloying in a
 doubly bistable spin crossover material
;
_journal_name_full 'Chemical Science'
_journal_paper_doi 10.1039/C8SC05256E
_journal_year 2019
_chemical_formula_moiety 'C30 H48 N10 Ni, 2(F6 P)'
_chemical_formula_sum 'C30 H48 F12 N10 Ni P2'
_chemical_formula_weight 897.43
_space_group_crystal_system triclinic
_space_group_IT_number 2
_space_group_name_Hall '-P 1'
_space_group_name_H-M_alt 'P -1'
_symmetry_space_group_name_Hall '-P 1'
_symmetry_space_group_name_H-M 'P -1'
_atom_sites_solution_hydrogens geom
_atom_sites_solution_primary direct
_audit_creation_date 2018-06-05
_audit_creation_method
;
Olex2 1.2
(compiled 2017.08.10 svn.r3458 for OlexSys, GUI svn.r5381)
;
_audit_update_record
;
2018-11-19 deposited with the CCDC.    2019-02-22 downloaded from the CCDC.
;
_cell_angle_alpha 83.769(2)
_cell_angle_beta 78.852(2)
_cell_angle_gamma 81.928(2)
_cell_formula_units_Z 2
_cell_length_a 9.1245(3)
_cell_length_b 10.5150(2)
_cell_length_c 21.6376(4)
_cell_measurement_reflns_used 6677
_cell_measurement_temperature 110(2)
_cell_measurement_theta_max 28.8800
_cell_measurement_theta_min 3.4060
_cell_volume 2009.56(9)
_computing_cell_refinement 'CrysAlisPro, Agilent Technologies'
_computing_data_collection 'CrysAlisPro, Agilent Technologies'
_computing_data_reduction 'CrysAlisPro, Agilent Technologies'
_computing_molecular_graphics 'Olex2 (Dolomanov et al., 2009)'
_computing_publication_material 'Olex2 (Dolomanov et al., 2009)'
_computing_structure_refinement 'ShelXL (Sheldrick, 2015)'
_computing_structure_solution 'SIR2004 (Burla et al., 2007)'
_diffrn_ambient_temperature 110(2)
_diffrn_detector_area_resol_mean 16.0267
_diffrn_measured_fraction_theta_full 0.997
_diffrn_measured_fraction_theta_max 0.870
_diffrn_measurement_device_type 'SuperNova, Sapphire3'
_diffrn_measurement_method '\w scans'
_diffrn_radiation_type MoK\a
_diffrn_radiation_wavelength 0.71073
_diffrn_reflns_av_R_equivalents 0.0324
_diffrn_reflns_av_unetI/netI 0.0582
_diffrn_reflns_Laue_measured_fraction_full 0.997
_diffrn_reflns_Laue_measured_fraction_max 0.870
_diffrn_reflns_limit_h_max 11
_diffrn_reflns_limit_h_min -12
_diffrn_reflns_limit_k_max 14
_diffrn_reflns_limit_k_min -14
_diffrn_reflns_limit_l_max 30
_diffrn_reflns_limit_l_min -29
_diffrn_reflns_number 21338
_diffrn_reflns_point_group_measured_fraction_full 0.997
_diffrn_reflns_point_group_measured_fraction_max 0.870
_diffrn_reflns_theta_full 25.242
_diffrn_reflns_theta_max 29.931
_diffrn_reflns_theta_min 3.348
_exptl_absorpt_coefficient_mu 0.655
_exptl_absorpt_correction_T_max 1.00000
_exptl_absorpt_correction_T_min 0.84811
_exptl_absorpt_correction_type multi-scan
_exptl_absorpt_process_details 'Empirical absorption SCALE3 ABSPACK'
_exptl_crystal_colour red
_exptl_crystal_colour_primary red
_exptl_crystal_density_diffrn 1.483
_exptl_crystal_description plate
_exptl_crystal_F_000 928
_exptl_crystal_size_max 0.06
_exptl_crystal_size_mid 0.04
_exptl_crystal_size_min 0.04
_refine_diff_density_max 0.364
_refine_diff_density_min -0.445
_refine_diff_density_rms 0.069
_refine_ls_extinction_method none
_refine_ls_goodness_of_fit_ref 1.038
_refine_ls_hydrogen_treatment constr
_refine_ls_matrix_type full
_refine_ls_number_parameters 499
_refine_ls_number_reflns 10143
_refine_ls_number_restraints 0
_refine_ls_restrained_S_all 1.038
_refine_ls_R_factor_all 0.0614
_refine_ls_R_factor_gt 0.0416
_refine_ls_shift/su_max 0.001
_refine_ls_shift/su_mean 0.000
_refine_ls_structure_factor_coef Fsqd
_refine_ls_weighting_details 'w=1/[\s^2^(Fo^2^)+(0.0257P)^2^+0.6602P] where P=(Fo^2^+2Fc^2^)/3'
_refine_ls_weighting_scheme calc
_refine_ls_wR_factor_gt 0.0779
_refine_ls_wR_factor_ref 0.0887
_reflns_Friedel_coverage 0.000
_reflns_number_gt 7838
_reflns_number_total 10143
_reflns_threshold_expression 'I > 2\s(I)'
_cod_data_source_file c8sc05256e2.cif
_cod_data_source_block ja1483
_cod_database_code 1550641
_shelx_shelxl_version_number 2016/6
_shelx_space_group_comment
;
The symmetry employed for this shelxl refinement is uniquely defined
by the following loop, which should always be used as a source of
symmetry information in preference to the above space-group names.
They are only intended as comments.
;
_shelx_estimated_absorpt_t_max 0.974
_shelx_estimated_absorpt_t_min 0.962
_exptl_absorpt_special_details
;
 CrysAlisPro, Agilent Technologies,
Version 1.171.37.35 (release 13-08-2014 CrysAlis171 .NET)
(compiled Aug 13 2014,18:06:01)
Empirical absorption correction using spherical harmonics,
 implemented in SCALE3 ABSPACK scaling algorithm.
;
_olex2_refinement_description
;
1. Fixed Uiso
 At 1.2 times of:
  All C(H) groups, All C(H,H) groups
 At 1.5 times of:
  All C(H,H,H) groups
2.a Secondary CH2 refined with riding coordinates:
 C5(H5A,H5B), C6(H6A,H6B), C7(H7A,H7B), C8(H8A,H8B), C9(H9A,H9B), C15(H15A,
 H15B), C16(H16A,H16B), C17(H17A,H17B), C18(H18A,H18B), C19(H19A,H19B),
 C25(H25A,H25B), C26(H26A,H26B), C27(H27A,H27B), C28(H28A,H28B), C29(H29A,H29B)
2.b Aromatic/amide H refined with riding coordinates:
 C1(H1), C2(H2), C4(H4), C11(H11), C12(H12), C14(H14), C21(H21), C22(H22),
 C24(H24)
2.c Idealised Me refined as rotating group:
 C10(H10A,H10B,H10C), C20(H20A,H20B,H20C), C30(H30A,H30B,H30C)
;
_olex2_submission_special_instructions 'No special instructions were received'
_publcif_funding_html
;
;

loop_
_space_group_symop_operation_xyz
'x, y, z'
'-x, -y, -z'

loop_
_atom_site_label
_atom_site_type_symbol
_atom_site_fract_x
_atom_site_fract_y
_atom_site_fract_z
_atom_site_U_iso_or_equiv
_atom_site_adp_type
_atom_site_occupancy
_atom_site_site_symmetry_order
_atom_site_calc_flag
_atom_site_refinement_flags_posn
Ni Ni 0.44257(3) 0.30744(2) 0.72560(2) 0.01420(7) Uani 1 1 d .
N1 N 0.3831(2) 0.28289(15) 0.82450(7) 0.0185(4) Uani 1 1 d .
N2 N 0.27443(19) 0.18242(14) 0.73725(7) 0.0164(3) Uani 1 1 d .
N3 N 0.62436(19) 0.16031(14) 0.71773(7) 0.0164(3) Uani 1 1 d .
N4 N 0.50595(19) 0.30535(14) 0.62557(7) 0.0155(3) Uani 1 1 d .
N5 N 0.5781(2) 0.44331(15) 0.73476(7) 0.0170(3) Uani 1 1 d .
N6 N 0.28606(19) 0.48031(15) 0.72729(7) 0.0153(3) Uani 1 1 d .
N7 N 0.1892(2) 0.35019(15) 0.63514(7) 0.0187(4) Uani 1 1 d .
N8 N 0.2182(2) 0.20976(16) 0.90473(7) 0.0218(4) Uani 1 1 d .
N9 N 0.8012(2) 0.05137(15) 0.65114(8) 0.0179(4) Uani 1 1 d .
N10 N 0.5819(2) 0.63854(15) 0.76290(8) 0.0199(4) Uani 1 1 d .
C1 C 0.4053(3) 0.3265(2) 0.87897(9) 0.0242(5) Uani 1 1 d .
H1 H 0.478100 0.378207 0.881707 0.029 Uiso 1 1 calc R
C2 C 0.3036(3) 0.2820(2) 0.92852(10) 0.0280(5) Uani 1 1 d .
H2 H 0.294257 0.297989 0.970635 0.034 Uiso 1 1 calc R
C3 C 0.2692(2) 0.21321(17) 0.84177(9) 0.0174(4) Uani 1 1 d .
C4 C 0.2146(2) 0.15409(18) 0.79453(9) 0.0180(4) Uani 1 1 d .
H4 H 0.140635 0.099015 0.805301 0.022 Uiso 1 1 calc R
C5 C 0.2190(3) 0.13130(18) 0.68713(9) 0.0207(4) Uani 1 1 d .
H5A H 0.164923 0.058555 0.704442 0.025 Uiso 1 1 calc R
H5B H 0.302994 0.101764 0.655017 0.025 Uiso 1 1 calc R
C6 C 0.1144(3) 0.23698(19) 0.65777(10) 0.0227(5) Uani 1 1 d .
H6A H 0.082076 0.204842 0.622872 0.027 Uiso 1 1 calc R
H6B H 0.025681 0.260034 0.689058 0.027 Uiso 1 1 calc R
C7 C 0.0847(3) 0.1521(2) 0.93958(10) 0.0285(5) Uani 1 1 d .
H7A H 0.087032 0.144518 0.984472 0.034 Uiso 1 1 calc R
H7B H 0.087789 0.066059 0.926730 0.034 Uiso 1 1 calc R
C8 C -0.0599(3) 0.2315(2) 0.92788(11) 0.0316(6) Uani 1 1 d .
H8A H -0.143643 0.187294 0.950157 0.038 Uiso 1 1 calc R
H8B H -0.062502 0.236210 0.883076 0.038 Uiso 1 1 calc R
C9 C -0.0824(3) 0.3681(2) 0.94827(11) 0.0359(6) Uani 1 1 d .
H9A H -0.073009 0.364542 0.992332 0.043 Uiso 1 1 calc R
H9B H -0.003905 0.415393 0.923537 0.043 Uiso 1 1 calc R
C10 C -0.2348(3) 0.4399(2) 0.94005(13) 0.0479(7) Uani 1 1 d .
H10A H -0.245056 0.443252 0.896553 0.072 Uiso 1 1 calc GR
H10B H -0.242691 0.525906 0.952369 0.072 Uiso 1 1 calc GR
H10C H -0.313026 0.395756 0.966032 0.072 Uiso 1 1 calc GR
C11 C 0.7179(2) 0.07951(18) 0.75127(9) 0.0191(4) Uani 1 1 d .
H11 H 0.708462 0.071956 0.795042 0.023 Uiso 1 1 calc R
C12 C 0.8266(2) 0.01202(18) 0.71093(10) 0.0213(4) Uani 1 1 d .
H12 H 0.903342 -0.049113 0.721897 0.026 Uiso 1 1 calc R
C13 C 0.6791(2) 0.14112(17) 0.65726(9) 0.0157(4) Uani 1 1 d .
C14 C 0.6146(2) 0.21971(17) 0.60770(9) 0.0172(4) Uani 1 1 d .
H14 H 0.650475 0.208271 0.565172 0.021 Uiso 1 1 calc R
C15 C 0.4395(2) 0.38796(18) 0.57639(9) 0.0199(4) Uani 1 1 d .
H15A H 0.505381 0.379384 0.535725 0.024 Uiso 1 1 calc R
H15B H 0.428093 0.477393 0.585676 0.024 Uiso 1 1 calc R
C16 C 0.2864(3) 0.34866(19) 0.57386(9) 0.0223(5) Uani 1 1 d .
H16A H 0.239337 0.407454 0.543612 0.027 Uiso 1 1 calc R
H16B H 0.299771 0.262740 0.559616 0.027 Uiso 1 1 calc R
C17 C 0.8873(3) 0.00217(19) 0.59186(9) 0.0228(5) Uani 1 1 d .
H17A H 0.989981 -0.027325 0.597344 0.027 Uiso 1 1 calc R
H17B H 0.890458 0.072120 0.558667 0.027 Uiso 1 1 calc R
C18 C 0.8213(3) -0.10778(18) 0.57126(9) 0.0220(5) Uani 1 1 d .
H18A H 0.882066 -0.134082 0.531712 0.026 Uiso 1 1 calc R
H18B H 0.720805 -0.076582 0.563463 0.026 Uiso 1 1 calc R
C19 C 0.8128(3) -0.22508(18) 0.61917(9) 0.0224(5) Uani 1 1 d .
H19A H 0.909112 -0.247869 0.632724 0.027 Uiso 1 1 calc R
H19B H 0.737584 -0.203653 0.655997 0.027 Uiso 1 1 calc R
C20 C 0.7728(3) -0.34029(19) 0.59173(10) 0.0274(5) Uani 1 1 d .
H20A H 0.852062 -0.367206 0.557919 0.041 Uiso 1 1 calc GR
H20B H 0.680650 -0.316414 0.575823 0.041 Uiso 1 1 calc GR
H20C H 0.760302 -0.409904 0.624139 0.041 Uiso 1 1 calc GR
C21 C 0.7160(2) 0.45072(19) 0.74874(9) 0.0217(4) Uani 1 1 d .
H21 H 0.795156 0.384203 0.746636 0.026 Uiso 1 1 calc R
C22 C 0.7199(3) 0.5708(2) 0.76629(9) 0.0229(5) Uani 1 1 d .
H22 H 0.800672 0.600745 0.778218 0.027 Uiso 1 1 calc R
C23 C 0.4987(2) 0.55777(17) 0.74413(8) 0.0167(4) Uani 1 1 d .
C24 C 0.3421(2) 0.57901(18) 0.73776(8) 0.0173(4) Uani 1 1 d .
H24 H 0.285503 0.659560 0.741084 0.021 Uiso 1 1 calc R
C25 C 0.1281(2) 0.49600(19) 0.72060(9) 0.0199(4) Uani 1 1 d .
H25A H 0.082311 0.582246 0.730195 0.024 Uiso 1 1 calc R
H25B H 0.075019 0.435017 0.750530 0.024 Uiso 1 1 calc R
C26 C 0.1130(2) 0.47407(18) 0.65361(9) 0.0202(4) Uani 1 1 d .
H26A H 0.007212 0.478904 0.651297 0.024 Uiso 1 1 calc R
H26B H 0.155149 0.541727 0.624297 0.024 Uiso 1 1 calc R
C27 C 0.5304(3) 0.76796(18) 0.78430(9) 0.0231(5) Uani 1 1 d .
H27A H 0.441584 0.804390 0.767091 0.028 Uiso 1 1 calc R
H27B H 0.608366 0.823428 0.768703 0.028 Uiso 1 1 calc R
C28 C 0.4937(3) 0.76281(19) 0.85599(9) 0.0251(5) Uani 1 1 d .
H28A H 0.411826 0.711188 0.871184 0.030 Uiso 1 1 calc R
H28B H 0.580792 0.720984 0.873026 0.030 Uiso 1 1 calc R
C29 C 0.4496(3) 0.8948(2) 0.87988(10) 0.0310(6) Uani 1 1 d .
H29A H 0.529510 0.947541 0.862896 0.037 Uiso 1 1 calc R
H29B H 0.359811 0.934857 0.864298 0.037 Uiso 1 1 calc R
C30 C 0.4197(3) 0.8921(3) 0.95069(11) 0.0447(7) Uani 1 1 d .
H30A H 0.395926 0.978682 0.963012 0.067 Uiso 1 1 calc GR
H30B H 0.507632 0.851530 0.966556 0.067 Uiso 1 1 calc GR
H30C H 0.336613 0.844432 0.967781 0.067 Uiso 1 1 calc GR
P1 P -0.00723(7) -0.19538(5) 0.85927(2) 0.02161(13) Uani 1 1 d .
P2 P 0.32536(7) -0.16312(5) 0.58728(2) 0.01881(12) Uani 1 1 d .
F1 F 0.12513(18) -0.15549(13) 0.80330(6) 0.0391(4) Uani 1 1 d .
F2 F -0.08050(17) -0.04816(12) 0.85801(7) 0.0394(4) Uani 1 1 d .
F3 F -0.10344(19) -0.22052(13) 0.80841(6) 0.0462(4) Uani 1 1 d .
F4 F -0.13938(17) -0.23380(14) 0.91507(6) 0.0424(4) Uani 1 1 d .
F5 F 0.0682(2) -0.34098(12) 0.85953(7) 0.0470(4) Uani 1 1 d .
F6 F 0.08816(16) -0.16842(13) 0.90997(6) 0.0353(3) Uani 1 1 d .
F7 F 0.45634(15) -0.15930(11) 0.52672(5) 0.0279(3) Uani 1 1 d .
F8 F 0.26327(15) -0.01674(11) 0.56946(5) 0.0258(3) Uani 1 1 d .
F9 F 0.21709(16) -0.21000(13) 0.54571(6) 0.0342(3) Uani 1 1 d .
F10 F 0.19277(15) -0.16825(11) 0.64806(5) 0.0276(3) Uani 1 1 d .
F11 F 0.38559(17) -0.31031(11) 0.60520(6) 0.0380(4) Uani 1 1 d .
F12 F 0.43181(15) -0.11727(11) 0.62912(6) 0.0286(3) Uani 1 1 d .

loop_
_atom_site_aniso_label
_atom_site_aniso_U_11
_atom_site_aniso_U_22
_atom_site_aniso_U_33
_atom_site_aniso_U_23
_atom_site_aniso_U_13
_atom_site_aniso_U_12
Ni 0.01445(14) 0.01389(12) 0.01384(12) -0.00235(9) -0.00056(10) -0.00221(10)
N1 0.0183(10) 0.0191(8) 0.0183(8) -0.0028(6) -0.0022(7) -0.0036(7)
N2 0.0174(10) 0.0136(7) 0.0180(8) -0.0041(6) -0.0021(7) -0.0006(7)
N3 0.0155(9) 0.0163(8) 0.0173(8) 0.0000(6) -0.0029(7) -0.0030(7)
N4 0.0164(9) 0.0140(7) 0.0154(8) -0.0005(6) -0.0019(7) -0.0008(7)
N5 0.0155(9) 0.0182(8) 0.0169(8) -0.0008(6) -0.0007(7) -0.0042(7)
N6 0.0141(9) 0.0184(8) 0.0130(8) -0.0036(6) -0.0003(7) -0.0016(7)
N7 0.0176(10) 0.0188(8) 0.0195(8) -0.0051(7) -0.0025(7) -0.0006(7)
N8 0.0262(11) 0.0233(9) 0.0148(8) -0.0007(7) 0.0012(7) -0.0070(8)
N9 0.0143(9) 0.0160(8) 0.0212(8) 0.0001(6) -0.0001(7) -0.0001(7)
N10 0.0214(10) 0.0185(8) 0.0206(8) -0.0049(7) -0.0011(7) -0.0068(7)
C1 0.0260(13) 0.0293(11) 0.0201(10) -0.0072(9) -0.0045(9) -0.0085(10)
C2 0.0367(15) 0.0321(11) 0.0162(10) -0.0055(9) -0.0028(10) -0.0079(11)
C3 0.0190(12) 0.0160(9) 0.0159(9) -0.0019(7) 0.0001(8) -0.0022(8)
C4 0.0182(12) 0.0150(9) 0.0209(10) -0.0035(7) -0.0014(8) -0.0044(8)
C5 0.0245(13) 0.0175(9) 0.0225(10) -0.0056(8) -0.0064(9) -0.0052(9)
C6 0.0195(12) 0.0227(10) 0.0282(11) -0.0083(8) -0.0069(9) -0.0018(9)
C7 0.0367(15) 0.0246(11) 0.0209(11) -0.0022(8) 0.0089(10) -0.0117(10)
C8 0.0303(15) 0.0341(12) 0.0292(12) -0.0053(10) 0.0065(10) -0.0135(11)
C9 0.0485(18) 0.0268(12) 0.0335(13) -0.0003(10) -0.0089(12) -0.0080(12)
C10 0.051(2) 0.0367(14) 0.0539(17) -0.0017(12) -0.0092(15) -0.0013(13)
C11 0.0193(12) 0.0185(9) 0.0209(10) 0.0022(8) -0.0060(9) -0.0066(8)
C12 0.0185(12) 0.0185(9) 0.0265(11) 0.0046(8) -0.0062(9) -0.0024(8)
C13 0.0125(11) 0.0148(9) 0.0189(9) -0.0015(7) -0.0007(8) -0.0011(8)
C14 0.0170(11) 0.0172(9) 0.0160(9) -0.0016(7) -0.0001(8) -0.0015(8)
C15 0.0253(13) 0.0179(9) 0.0136(9) -0.0002(7) -0.0021(8) 0.0041(9)
C16 0.0259(13) 0.0228(10) 0.0182(10) -0.0053(8) -0.0085(9) 0.0061(9)
C17 0.0181(12) 0.0207(10) 0.0239(11) 0.0011(8) 0.0049(9) 0.0027(9)
C18 0.0216(12) 0.0231(10) 0.0173(10) -0.0022(8) 0.0015(9) 0.0042(9)
C19 0.0247(13) 0.0237(10) 0.0185(10) -0.0002(8) -0.0049(9) -0.0014(9)
C20 0.0302(14) 0.0258(11) 0.0275(11) -0.0034(9) -0.0099(10) -0.0003(10)
C21 0.0155(12) 0.0233(10) 0.0258(11) -0.0030(8) -0.0007(9) -0.0043(9)
C22 0.0174(12) 0.0281(11) 0.0250(11) -0.0044(9) -0.0026(9) -0.0090(9)
C23 0.0209(12) 0.0153(9) 0.0137(9) -0.0013(7) -0.0002(8) -0.0054(8)
C24 0.0196(12) 0.0149(9) 0.0162(9) -0.0032(7) 0.0000(8) -0.0010(8)
C25 0.0140(11) 0.0194(9) 0.0257(11) -0.0066(8) -0.0014(9) 0.0008(8)
C26 0.0154(11) 0.0212(10) 0.0243(10) -0.0043(8) -0.0055(9) 0.0016(8)
C27 0.0261(13) 0.0178(9) 0.0261(11) -0.0045(8) 0.0007(9) -0.0104(9)
C28 0.0262(13) 0.0239(10) 0.0245(11) -0.0039(8) -0.0032(10) -0.0012(9)
C29 0.0399(16) 0.0256(11) 0.0278(12) -0.0069(9) -0.0004(11) -0.0096(11)
C30 0.054(2) 0.0487(15) 0.0314(14) -0.0157(12) -0.0093(13) 0.0040(14)
P1 0.0295(3) 0.0201(3) 0.0165(3) -0.0013(2) -0.0048(2) -0.0069(2)
P2 0.0191(3) 0.0174(2) 0.0192(3) -0.0044(2) -0.0015(2) -0.0007(2)
F1 0.0509(10) 0.0363(7) 0.0257(7) -0.0002(6) 0.0090(7) -0.0149(7)
F2 0.0409(10) 0.0254(7) 0.0550(9) -0.0084(6) -0.0176(8) 0.0018(6)
F3 0.0744(13) 0.0431(8) 0.0350(8) 0.0047(6) -0.0321(8) -0.0302(8)
F4 0.0380(10) 0.0598(9) 0.0304(7) -0.0001(7) 0.0011(7) -0.0231(8)
F5 0.0711(13) 0.0210(7) 0.0439(9) 0.0015(6) -0.0050(8) 0.0010(7)
F6 0.0333(9) 0.0496(8) 0.0276(7) -0.0023(6) -0.0129(6) -0.0111(7)
F7 0.0235(8) 0.0335(7) 0.0252(6) -0.0088(5) 0.0043(5) -0.0053(6)
F8 0.0275(8) 0.0215(6) 0.0273(6) 0.0007(5) -0.0079(6) 0.0032(5)
F9 0.0293(8) 0.0471(8) 0.0304(7) -0.0172(6) -0.0004(6) -0.0158(7)
F10 0.0256(8) 0.0330(7) 0.0201(6) -0.0007(5) 0.0021(5) 0.0003(6)
F11 0.0406(9) 0.0166(6) 0.0493(9) -0.0006(6) 0.0035(7) 0.0043(6)
F12 0.0242(8) 0.0336(7) 0.0304(7) -0.0103(5) -0.0119(6) 0.0043(6)

loop_
_atom_type_symbol
_atom_type_description
_atom_type_scat_dispersion_real
_atom_type_scat_dispersion_imag
_atom_type_scat_source
C C 0.0033 0.0016 'International Tables Vol C Tables 4.2.6.8 and 6.1.1.4'
H H 0.0000 0.0000 'International Tables Vol C Tables 4.2.6.8 and 6.1.1.4'
F F 0.0171 0.0103 'International Tables Vol C Tables 4.2.6.8 and 6.1.1.4'
N N 0.0061 0.0033 'International Tables Vol C Tables 4.2.6.8 and 6.1.1.4'
Ni Ni 0.3393 1.1124 'International Tables Vol C Tables 4.2.6.8 and 6.1.1.4'
P P 0.1023 0.0942 'International Tables Vol C Tables 4.2.6.8 and 6.1.1.4'

loop_
_geom_angle_atom_site_label_1
_geom_angle_atom_site_label_2
_geom_angle_atom_site_label_3
_geom_angle
N1 Ni N2 78.43(6)
N1 Ni N4 172.44(6)
N1 Ni N6 88.44(6)
N2 Ni N4 96.71(6)
N2 Ni N6 94.45(6)
N3 Ni N1 95.96(6)
N3 Ni N2 95.34(6)
N3 Ni N4 78.62(6)
N3 Ni N6 169.90(6)
N4 Ni N6 97.76(6)
N5 Ni N1 89.36(6)
N5 Ni N2 166.24(6)
N5 Ni N3 92.20(7)
N5 Ni N4 96.06(6)
N5 Ni N6 78.72(6)
C1 N1 Ni 142.63(14)
C3 N1 Ni 110.94(12)
C3 N1 C1 105.65(17)
C4 N2 Ni 114.65(13)
C4 N2 C5 118.49(17)
C5 N2 Ni 126.82(12)
C11 N3 Ni 143.84(14)
C13 N3 Ni 110.85(13)
C13 N3 C11 105.11(17)
C14 N4 Ni 114.12(13)
C14 N4 C15 117.57(16)
C15 N4 Ni 128.30(13)
C21 N5 Ni 140.15(14)
C23 N5 Ni 111.51(14)
C23 N5 C21 106.13(17)
C24 N6 Ni 113.11(14)
C24 N6 C25 118.31(17)
C25 N6 Ni 128.53(12)
C16 N7 C6 117.07(16)
C16 N7 C26 116.87(16)
C26 N7 C6 118.24(17)
C2 N8 C7 126.59(17)
C3 N8 C2 106.64(17)
C3 N8 C7 126.41(18)
C12 N9 C17 126.62(17)
C13 N9 C12 106.59(17)
C13 N9 C17 126.75(17)
C22 N10 C27 125.16(17)
C23 N10 C22 106.94(16)
C23 N10 C27 127.40(19)
N1 C1 H1 125.4
C2 C1 N1 109.19(19)
C2 C1 H1 125.4
N8 C2 C1 107.05(18)
N8 C2 H2 126.5
C1 C2 H2 126.5
N1 C3 N8 111.47(17)
N1 C3 C4 119.89(17)
N8 C3 C4 128.63(18)
N2 C4 C3 115.75(18)
N2 C4 H4 122.1
C3 C4 H4 122.1
N2 C5 H5A 109.8
N2 C5 H5B 109.8
N2 C5 C6 109.25(15)
H5A C5 H5B 108.3
C6 C5 H5A 109.8
C6 C5 H5B 109.8
N7 C6 C5 111.09(17)
N7 C6 H6A 109.4
N7 C6 H6B 109.4
C5 C6 H6A 109.4
C5 C6 H6B 109.4
H6A C6 H6B 108.0
N8 C7 H7A 109.2
N8 C7 H7B 109.2
N8 C7 C8 111.96(17)
H7A C7 H7B 107.9
C8 C7 H7A 109.2
C8 C7 H7B 109.2
C7 C8 H8A 108.5
C7 C8 H8B 108.5
C7 C8 C9 114.9(2)
H8A C8 H8B 107.5
C9 C8 H8A 108.5
C9 C8 H8B 108.5
C8 C9 H9A 109.1
C8 C9 H9B 109.1
H9A C9 H9B 107.8
C10 C9 C8 112.5(2)
C10 C9 H9A 109.1
C10 C9 H9B 109.1
C9 C10 H10A 109.5
C9 C10 H10B 109.5
C9 C10 H10C 109.5
H10A C10 H10B 109.5
H10A C10 H10C 109.5
H10B C10 H10C 109.5
N3 C11 H11 125.1
C12 C11 N3 109.82(18)
C12 C11 H11 125.1
N9 C12 H12 126.6
C11 C12 N9 106.82(18)
C11 C12 H12 126.6
N3 C13 N9 111.66(17)
N3 C13 C14 120.10(18)
N9 C13 C14 128.04(17)
N4 C14 C13 116.26(17)
N4 C14 H14 121.9
C13 C14 H14 121.9
N4 C15 H15A 109.8
N4 C15 H15B 109.8
N4 C15 C16 109.51(15)
H15A C15 H15B 108.2
C16 C15 H15A 109.8
C16 C15 H15B 109.8
N7 C16 C15 111.28(16)
N7 C16 H16A 109.4
N7 C16 H16B 109.4
C15 C16 H16A 109.4
C15 C16 H16B 109.4
H16A C16 H16B 108.0
N9 C17 H17A 108.9
N9 C17 H17B 108.9
N9 C17 C18 113.16(17)
H17A C17 H17B 107.8
C18 C17 H17A 108.9
C18 C17 H17B 108.9
C17 C18 H18A 108.7
C17 C18 H18B 108.7
C17 C18 C19 114.06(17)
H18A C18 H18B 107.6
C19 C18 H18A 108.7
C19 C18 H18B 108.7
C18 C19 H19A 109.2
C18 C19 H19B 109.2
H19A C19 H19B 107.9
C20 C19 C18 111.84(17)
C20 C19 H19A 109.2
C20 C19 H19B 109.2
C19 C20 H20A 109.5
C19 C20 H20B 109.5
C19 C20 H20C 109.5
H20A C20 H20B 109.5
H20A C20 H20C 109.5
H20B C20 H20C 109.5
N5 C21 H21 125.3
C22 C21 N5 109.5(2)
C22 C21 H21 125.3
N10 C22 H22 126.7
C21 C22 N10 106.60(19)
C21 C22 H22 126.7
N5 C23 N10 110.85(19)
N5 C23 C24 120.04(17)
N10 C23 C24 128.98(18)
N6 C24 C23 115.92(18)
N6 C24 H24 122.0
C23 C24 H24 122.0
N6 C25 H25A 109.4
N6 C25 H25B 109.4
N6 C25 C26 110.99(16)
H25A C25 H25B 108.0
C26 C25 H25A 109.4
C26 C25 H25B 109.4
N7 C26 C25 111.72(16)
N7 C26 H26A 109.3
N7 C26 H26B 109.3
C25 C26 H26A 109.3
C25 C26 H26B 109.3
H26A C26 H26B 107.9
N10 C27 H27A 109.5
N10 C27 H27B 109.5
N10 C27 C28 110.92(16)
H27A C27 H27B 108.0
C28 C27 H27A 109.5
C28 C27 H27B 109.5
C27 C28 H28A 109.1
C27 C28 H28B 109.1
H28A C28 H28B 107.8
C29 C28 C27 112.49(17)
C29 C28 H28A 109.1
C29 C28 H28B 109.1
C28 C29 H29A 108.9
C28 C29 H29B 108.9
H29A C29 H29B 107.7
C30 C29 C28 113.27(19)
C30 C29 H29A 108.9
C30 C29 H29B 108.9
C29 C30 H30A 109.5
C29 C30 H30B 109.5
C29 C30 H30C 109.5
H30A C30 H30B 109.5
H30A C30 H30C 109.5
H30B C30 H30C 109.5
F2 P1 F1 89.02(8)
F2 P1 F3 89.90(8)
F3 P1 F1 90.04(8)
F4 P1 F1 179.50(9)
F4 P1 F2 90.50(8)
F4 P1 F3 90.09(8)
F4 P1 F6 90.00(7)
F5 P1 F1 89.90(8)
F5 P1 F2 178.92(9)
F5 P1 F3 90.16(8)
F5 P1 F4 90.58(8)
F5 P1 F6 90.54(8)
F6 P1 F1 89.87(8)
F6 P1 F2 89.40(8)
F6 P1 F3 179.29(8)
F7 P2 F8 90.47(7)
F7 P2 F9 90.03(7)
F7 P2 F10 179.40(7)
F7 P2 F11 89.96(7)
F7 P2 F12 90.48(7)
F8 P2 F9 89.64(7)
F8 P2 F10 89.86(7)
F8 P2 F11 179.31(8)
F8 P2 F12 90.59(7)
F10 P2 F9 89.47(7)
F11 P2 F9 89.81(8)
F11 P2 F10 89.71(7)
F11 P2 F12 89.95(7)
F12 P2 F9 179.44(8)
F12 P2 F10 90.02(7)

loop_
_geom_bond_atom_site_label_1
_geom_bond_atom_site_label_2
_geom_bond_distance
Ni N1 2.1001(16)
Ni N2 2.1190(16)
Ni N3 2.0979(17)
Ni N4 2.1312(15)
Ni N5 2.0642(16)
Ni N6 2.1471(16)
N1 C1 1.369(2)
N1 C3 1.327(2)
N2 C4 1.275(2)
N2 C5 1.462(2)
N3 C11 1.371(2)
N3 C13 1.334(2)
N4 C14 1.273(2)
N4 C15 1.468(2)
N5 C21 1.365(3)
N5 C23 1.329(2)
N6 C24 1.278(2)
N6 C25 1.461(3)
N7 C6 1.447(2)
N7 C16 1.446(3)
N7 C26 1.446(2)
N8 C2 1.362(3)
N8 C3 1.350(2)
N8 C7 1.474(3)
N9 C12 1.368(2)
N9 C13 1.351(2)
N9 C17 1.473(2)
N10 C22 1.368(3)
N10 C23 1.356(2)
N10 C27 1.470(2)
C1 H1 0.9300
C1 C2 1.363(3)
C2 H2 0.9300
C3 C4 1.450(3)
C4 H4 0.9300
C5 H5A 0.9700
C5 H5B 0.9700
C5 C6 1.527(3)
C6 H6A 0.9700
C6 H6B 0.9700
C7 H7A 0.9700
C7 H7B 0.9700
C7 C8 1.509(3)
C8 H8A 0.9700
C8 H8B 0.9700
C8 C9 1.523(3)
C9 H9A 0.9700
C9 H9B 0.9700
C9 C10 1.518(4)
C10 H10A 0.9600
C10 H10B 0.9600
C10 H10C 0.9600
C11 H11 0.9300
C11 C12 1.361(3)
C12 H12 0.9300
C13 C14 1.447(3)
C14 H14 0.9300
C15 H15A 0.9700
C15 H15B 0.9700
C15 C16 1.524(3)
C16 H16A 0.9700
C16 H16B 0.9700
C17 H17A 0.9700
C17 H17B 0.9700
C17 C18 1.520(3)
C18 H18A 0.9700
C18 H18B 0.9700
C18 C19 1.523(3)
C19 H19A 0.9700
C19 H19B 0.9700
C19 C20 1.523(3)
C20 H20A 0.9600
C20 H20B 0.9600
C20 H20C 0.9600
C21 H21 0.9300
C21 C22 1.364(3)
C22 H22 0.9300
C23 C24 1.446(3)
C24 H24 0.9300
C25 H25A 0.9700
C25 H25B 0.9700
C25 C26 1.527(3)
C26 H26A 0.9700
C26 H26B 0.9700
C27 H27A 0.9700
C27 H27B 0.9700
C27 C28 1.519(3)
C28 H28A 0.9700
C28 H28B 0.9700
C28 C29 1.508(3)
C29 H29A 0.9700
C29 H29B 0.9700
C29 C30 1.501(3)
C30 H30A 0.9600
C30 H30B 0.9600
C30 H30C 0.9600
P1 F1 1.6023(14)
P1 F2 1.5973(14)
P1 F3 1.5979(14)
P1 F4 1.5947(14)
P1 F5 1.5878(14)
P1 F6 1.5962(13)
P2 F7 1.5949(13)
P2 F8 1.5967(12)
P2 F9 1.6139(13)
P2 F10 1.6075(13)
P2 F11 1.6003(13)
P2 F12 1.6006(13)
